data_7235392
loop_
_publ_author_name
'Parween, Shaheena'
'Misra, Anurag'
'Ramakumar, Suryanarayanarao'
'Chauhan, Virander Singh'

_publ_section_title
;
 Self-assembled dipeptide nanotubes constituted by flexible
 \b-phenylalanine and conformationally constrained
 \a,\b-dehydrophenylalanine residues as drug delivery system
;
_journal_issue 20
_journal_name_full 'Journal of Materials Chemistry B'
_journal_page_first 3096
_journal_paper_doi 10.1039/c3tb21856b
_journal_volume 2
_journal_year 2014
_chemical_formula_moiety 'C19 H20 N2 O3, 1(H2 O1)'
_chemical_formula_sum 'C19 H22 N2 O4'
_chemical_formula_weight 342.39
_chemical_name_common 'PEPSEQ A=2 PHE*-PHE*'
_chemical_name_systematic '(\b^3^-homophenylalanyl)-(\a,\b-dehydrophenylalanine) monohydrate'
_space_group_IT_number 4
_space_group_name_Hall 'P 2yb'
_space_group_name_H-M_alt 'P 1 21 1'
_symmetry_cell_setting monoclinic
_symmetry_space_group_name_Hall 'P 2yb'
_symmetry_space_group_name_H-M 'P 1 21 1'
_atom_sites_solution_hydrogens geom
_atom_sites_solution_primary direct
_atom_sites_solution_secondary difmap
_audit_creation_method SHELXL-97
_audit_update_record
;

2013-01-05 # Formatted by publCIF

;
_cell_angle_alpha 90.00
_cell_angle_beta 104.861(2)
_cell_angle_gamma 90.00
_cell_formula_units_Z 2
_cell_length_a 12.6575(6)
_cell_length_b 5.6511(3)
_cell_length_c 12.7702(6)
_cell_measurement_temperature 296(2)
_cell_volume 882.88(8)
_computing_cell_refinement 'SAINTPLUS (BRUKER-AXS)'
_computing_data_collection 'KAPPA APEX II (BRUKER-AXS)'
_computing_data_reduction 'SAINTPLUS (BRUKER-AXS)'
_computing_structure_refinement 'SHELXL-97 (Sheldrick, 1997)'
_computing_structure_solution 'SHELXS-97 (Sheldrick, 2008)'
_diffrn_ambient_temperature 296(2)
_diffrn_measured_fraction_theta_full 0.971
_diffrn_measured_fraction_theta_max 0.971
_diffrn_measurement_device_type 'Bruker Kappa APEX II CCD detector'
_diffrn_measurement_method '\f and \w scans'
_diffrn_radiation_monochromator graphite
_diffrn_radiation_source 'fine-focus sealed tube'
_diffrn_radiation_type MoK\a
_diffrn_radiation_wavelength 0.71073
_diffrn_reflns_av_R_equivalents 0.0368
_diffrn_reflns_av_sigmaI/netI 0.0464
_diffrn_reflns_limit_h_max 17
_diffrn_reflns_limit_h_min -17
_diffrn_reflns_limit_k_max 7
_diffrn_reflns_limit_k_min -6
_diffrn_reflns_limit_l_max 17
_diffrn_reflns_limit_l_min -18
_diffrn_reflns_number 11024
_diffrn_reflns_theta_full 30.53
_diffrn_reflns_theta_max 30.53
_diffrn_reflns_theta_min 1.65
_exptl_absorpt_coefficient_mu 0.091
_exptl_absorpt_correction_T_max 0.9937
_exptl_absorpt_correction_T_min 0.9251
_exptl_absorpt_correction_type multi-scan
_exptl_absorpt_process_details 'SADABS (Bruker, 2008)'
_exptl_crystal_colour colourless
_exptl_crystal_density_diffrn 1.288
_exptl_crystal_density_method 'not measured'
_exptl_crystal_description 'rectangular rod'
_exptl_crystal_F_000 364
_exptl_crystal_recrystallization_method 'Mixture of Acetic acid and Acetone'
_exptl_crystal_size_max 0.87
_exptl_crystal_size_mid 0.10
_exptl_crystal_size_min 0.07
_refine_diff_density_max 0.178
_refine_diff_density_min -0.184
_refine_diff_density_rms 0.036
_refine_ls_abs_structure_details 'Flack H D (1983), Acta Cryst. A39, 876-881'
_refine_ls_abs_structure_Flack -0.1(13)
_refine_ls_extinction_coef 0.006(3)
_refine_ls_extinction_expression Fc^*^=kFc[1+0.001xFc^2^\l^3^/sin(2\q)]^-1/4^
_refine_ls_extinction_method SHELXL
_refine_ls_goodness_of_fit_ref 0.993
_refine_ls_hydrogen_treatment mixed
_refine_ls_matrix_type full
_refine_ls_number_parameters 235
_refine_ls_number_reflns 3886
_refine_ls_number_restraints 1
_refine_ls_restrained_S_all 0.993
_refine_ls_R_factor_all 0.0766
_refine_ls_R_factor_gt 0.0431
_refine_ls_shift/su_max 0.000
_refine_ls_shift/su_mean 0.000
_refine_ls_structure_factor_coef Fsqd
_refine_ls_weighting_details 'calc w=1/[\s^2^(Fo^2^)+(0.0430P)^2^+0.1084P] where P=(Fo^2^+2Fc^2^)/3'
_refine_ls_weighting_scheme calc
_refine_ls_wR_factor_gt 0.0898
_refine_ls_wR_factor_ref 0.1027
_reflns_number_gt 2666
_reflns_number_total 3886
_reflns_threshold_expression >2sigma(I)
_cod_data_source_file c3tb21856b2.cif
_cod_data_source_block bfdf
_cod_depositor_comments
;
The following automatic conversions were performed:

data item '_symmetry_cell_setting' value 'Monoclinic' was changed to
'monoclinic' in accordance with the
/home/saulius/struct/COD-crude-data/automatic-downloads/DataCite-retrospective/RSC/depositions/lib/dictionaries/cif_core.dic
dictionary named 'cif_core.dic' version 2.4.2 last updated on
2011-04-26.

Automatic conversion script
Id: cif_fix_values 6909 2019-04-08 15:41:33Z antanas 
;
_cod_original_sg_symbol_H-M 'P 21'
_cod_database_code 7235392

loop_
_symmetry_equiv_pos_as_xyz
'x, y, z'
'-x, y+1/2, -z'

loop_
_atom_site_label
_atom_site_type_symbol
_atom_site_fract_x
_atom_site_fract_y
_atom_site_fract_z
_atom_site_U_iso_or_equiv
_atom_site_adp_type
_atom_site_occupancy
_atom_site_symmetry_multiplicity
_atom_site_calc_flag
_atom_site_refinement_flags
N1 N 0.02737(14) -0.0727(3) 0.61754(12) 0.0373(4) Uani 1 1 d .
H1A H 0.0672 0.0559 0.6151 0.056 Uiso 1 1 calc R
H1B H -0.0368 -0.0600 0.5689 0.056 Uiso 1 1 calc R
H1C H 0.0625 -0.1998 0.6028 0.056 Uiso 1 1 calc R
C1A C 0.12043(17) -0.1059(4) 0.81257(15) 0.0344(5) Uani 1 1 d .
H1A1 H 0.1097 -0.1237 0.8847 0.041 Uiso 1 1 calc R
H1A2 H 0.1620 -0.2407 0.7982 0.041 Uiso 1 1 calc R
C1B C 0.00912(16) -0.0968(4) 0.72862(15) 0.0345(5) Uani 1 1 d .
H1B1 H -0.0303 0.0435 0.7432 0.041 Uiso 1 1 calc R
C1' C 0.18229(17) 0.1190(4) 0.80642(15) 0.0329(5) Uani 1 1 d .
O1' O 0.15975(14) 0.3054(3) 0.84717(12) 0.0462(4) Uani 1 1 d .
C1G C -0.06036(18) -0.3150(4) 0.73478(19) 0.0428(6) Uani 1 1 d .
H1G1 H -0.0269 -0.4519 0.7106 0.051 Uiso 1 1 calc R
H1G2 H -0.0607 -0.3414 0.8097 0.051 Uiso 1 1 calc R
C1D C -0.17684(18) -0.2940(4) 0.66738(18) 0.0371(5) Uani 1 1 d .
C1E1 C -0.2201(2) -0.4550(4) 0.58659(19) 0.0454(6) Uani 1 1 d .
H1E1 H -0.1770 -0.5786 0.5730 0.054 Uiso 1 1 calc R
C1E2 C -0.2430(2) -0.1124(5) 0.6863(2) 0.0529(6) Uani 1 1 d .
H1E2 H -0.2151 -0.0036 0.7410 0.064 Uiso 1 1 calc R
C1Z1 C -0.3273(2) -0.4338(5) 0.5256(2) 0.0556(7) Uani 1 1 d .
H1Z1 H -0.3558 -0.5439 0.4715 0.067 Uiso 1 1 calc R
C1Z2 C -0.3497(2) -0.0901(6) 0.6250(2) 0.0620(7) Uani 1 1 d .
H1Z2 H -0.3930 0.0335 0.6382 0.074 Uiso 1 1 calc R
C1H C -0.3916(2) -0.2524(5) 0.5441(2) 0.0591(8) Uani 1 1 d .
H1H H -0.4633 -0.2383 0.5025 0.071 Uiso 1 1 calc R
N2 N 0.25627(14) 0.1127(3) 0.74821(13) 0.0325(4) Uani 1 1 d .
H2 H 0.2817 -0.0206 0.7332 0.039 Uiso 1 1 calc R
C2A C 0.29275(17) 0.3287(4) 0.71117(15) 0.0326(5) Uani 1 1 d .
C2' C 0.20391(19) 0.4689(4) 0.63486(16) 0.0352(5) Uani 1 1 d .
O2' O 0.11460(12) 0.3669(3) 0.59234(11) 0.0422(4) Uani 1 1 d .
C2B C 0.39582(17) 0.4033(4) 0.73691(16) 0.0370(5) Uani 1 1 d .
H2B H 0.4065 0.5452 0.7042 0.044 Uiso 1 1 calc R
C2G C 0.49617(18) 0.3023(4) 0.80772(17) 0.0390(5) Uani 1 1 d .
C2D1 C 0.5009(2) 0.0983(5) 0.8707(2) 0.0535(7) Uani 1 1 d .
H2D1 H 0.4375 0.0127 0.8679 0.064 Uiso 1 1 calc R
C2D2 C 0.59319(19) 0.4233(5) 0.8145(2) 0.0559(7) Uani 1 1 d .
H2D2 H 0.5923 0.5604 0.7740 0.067 Uiso 1 1 calc R
C2E1 C 0.5991(2) 0.0233(5) 0.9369(2) 0.0632(8) Uani 1 1 d .
H2E1 H 0.6009 -0.1117 0.9789 0.076 Uiso 1 1 calc R
C2E2 C 0.6914(2) 0.3433(6) 0.8805(2) 0.0704(9) Uani 1 1 d .
H2E2 H 0.7557 0.4254 0.8830 0.084 Uiso 1 1 calc R
C2Z C 0.6940(2) 0.1443(6) 0.9418(2) 0.0649(8) Uani 1 1 d .
H2Z H 0.7598 0.0913 0.9865 0.078 Uiso 1 1 calc R
O2" O 0.22178(13) 0.6820(3) 0.61787(13) 0.0462(4) Uani 1 1 d .
O1W O 0.0079(2) 0.3048(6) 0.9704(2) 0.0926(8) Uani 1 1 d .
H1W H 0.056(3) 0.303(7) 0.934(3) 0.086(11) Uiso 1 1 d .
H2W H 0.008(5) 0.159(11) 0.993(5) 0.17(2) Uiso 1 1 d .

loop_
_atom_site_aniso_label
_atom_site_aniso_U_11
_atom_site_aniso_U_22
_atom_site_aniso_U_33
_atom_site_aniso_U_23
_atom_site_aniso_U_13
_atom_site_aniso_U_12
N1 0.0363(10) 0.0315(10) 0.0374(9) 0.0003(8) -0.0028(7) -0.0003(9)
C1A 0.0374(12) 0.0284(11) 0.0344(10) 0.0018(9) 0.0037(8) -0.0026(10)
C1B 0.0350(11) 0.0276(10) 0.0381(10) -0.0002(9) 0.0046(8) -0.0007(10)
C1' 0.0333(11) 0.0293(12) 0.0310(10) 0.0011(9) -0.0010(9) -0.0019(9)
O1' 0.0572(10) 0.0338(9) 0.0503(9) -0.0073(7) 0.0187(8) -0.0072(8)
C1G 0.0392(13) 0.0330(12) 0.0524(13) 0.0054(10) 0.0046(10) -0.0052(11)
C1D 0.0349(12) 0.0319(12) 0.0448(12) 0.0004(9) 0.0107(10) -0.0068(10)
C1E1 0.0434(14) 0.0387(14) 0.0552(14) -0.0061(11) 0.0147(11) -0.0062(11)
C1E2 0.0471(14) 0.0468(15) 0.0637(15) -0.0130(13) 0.0122(11) -0.0019(13)
C1Z1 0.0492(15) 0.0620(19) 0.0520(14) -0.0123(13) 0.0063(12) -0.0174(15)
C1Z2 0.0475(16) 0.0520(17) 0.0872(19) -0.0027(16) 0.0185(14) 0.0082(14)
C1H 0.0367(14) 0.067(2) 0.0670(17) 0.0041(14) 0.0013(12) -0.0034(14)
N2 0.0313(9) 0.0221(8) 0.0427(9) 0.0026(7) 0.0069(8) 0.0032(8)
C2A 0.0360(12) 0.0264(11) 0.0338(10) -0.0004(8) 0.0059(8) 0.0010(9)
C2' 0.0405(13) 0.0310(12) 0.0338(10) 0.0000(9) 0.0091(9) 0.0065(10)
O2' 0.0370(8) 0.0405(10) 0.0418(8) 0.0058(7) -0.0034(6) 0.0012(7)
C2B 0.0384(12) 0.0310(12) 0.0406(11) 0.0034(10) 0.0084(9) -0.0020(10)
C2G 0.0352(12) 0.0372(12) 0.0418(11) 0.0002(10) 0.0046(9) -0.0016(10)
C2D1 0.0433(14) 0.0484(15) 0.0628(15) 0.0150(13) 0.0028(12) -0.0036(12)
C2D2 0.0439(15) 0.0496(16) 0.0686(16) 0.0119(13) 0.0039(12) -0.0072(14)
C2E1 0.0581(18) 0.061(2) 0.0631(16) 0.0198(14) 0.0027(13) 0.0096(15)
C2E2 0.0383(15) 0.078(2) 0.086(2) 0.0059(18) -0.0005(13) -0.0114(15)
C2Z 0.0462(16) 0.071(2) 0.0651(17) 0.0004(16) -0.0081(13) 0.0061(15)
O2" 0.0531(10) 0.0276(8) 0.0558(10) 0.0071(7) 0.0101(8) 0.0036(8)
O1W 0.122(2) 0.0714(17) 0.1115(19) 0.0078(15) 0.0788(18) 0.0166(16)

loop_
_atom_type_symbol
_atom_type_description
_atom_type_scat_dispersion_real
_atom_type_scat_dispersion_imag
_atom_type_scat_source
C C 0.0033 0.0016 'International Tables Vol C Tables 4.2.6.8 and 6.1.1.4'
H H 0.0000 0.0000 'International Tables Vol C Tables 4.2.6.8 and 6.1.1.4'
N N 0.0061 0.0033 'International Tables Vol C Tables 4.2.6.8 and 6.1.1.4'
O O 0.0106 0.0060 'International Tables Vol C Tables 4.2.6.8 and 6.1.1.4'

loop_
_geom_angle_atom_site_label_1
_geom_angle_atom_site_label_2
_geom_angle_atom_site_label_3
_geom_angle
C1' C1A C1B 109.37(16)
N1 C1B C1G 110.61(17)
N1 C1B C1A 109.06(16)
C1G C1B C1A 111.96(17)
O1' C1' N2 121.7(2)
O1' C1' C1A 121.1(2)
N2 C1' C1A 117.02(19)
C1D C1G C1B 113.48(19)
C1E1 C1D C1E2 118.5(2)
C1E1 C1D C1G 121.2(2)
C1E2 C1D C1G 120.3(2)
C1D C1E1 C1Z1 120.5(2)
C1Z2 C1E2 C1D 121.1(3)
C1H C1Z1 C1E1 120.5(2)
C1E2 C1Z2 C1H 119.7(3)
C1Z1 C1H C1Z2 119.7(2)
C1' N2 C2A 119.56(18)
C2B C2A N2 124.70(18)
C2B C2A C2' 120.96(19)
N2 C2A C2' 114.31(17)
O2" C2' O2' 123.1(2)
O2" C2' C2A 118.5(2)
O2' C2' C2A 118.39(19)
C2A C2B C2G 131.8(2)
C2D2 C2G C2D1 117.6(2)
C2D2 C2G C2B 117.2(2)
C2D1 C2G C2B 125.2(2)
C2E1 C2D1 C2G 120.4(2)
C2E2 C2D2 C2G 121.2(3)
C2Z C2E1 C2D1 121.1(3)
C2Z C2E2 C2D2 120.2(3)
C2E2 C2Z C2E1 119.5(3)

loop_
_geom_bond_atom_site_label_1
_geom_bond_atom_site_label_2
_geom_bond_distance
N1 C1B 1.501(3)
C1A C1' 1.505(3)
C1A C1B 1.537(3)
C1B C1G 1.528(3)
C1' O1' 1.240(3)
C1' N2 1.337(3)
C1G C1D 1.509(3)
C1D C1E1 1.379(3)
C1D C1E2 1.384(3)
C1E1 C1Z1 1.386(3)
C1E2 C1Z2 1.382(4)
C1Z1 C1H 1.367(4)
C1Z2 C1H 1.382(4)
N2 C2A 1.428(3)
C2A C2B 1.330(3)
C2A C2' 1.510(3)
C2' O2" 1.255(3)
C2' O2' 1.261(3)
C2B C2G 1.472(3)
C2G C2D2 1.389(3)
C2G C2D1 1.398(3)
C2D1 C2E1 1.378(3)
C2D2 C2E2 1.387(4)
C2E1 C2Z 1.370(4)
C2E2 C2Z 1.365(4)
